data_2105794
loop_
_publ_author_name
'Bertolotti, Federica'
'Calore, Leandro'
'Gervasio, Giuliana'
'Agostino, Angelo'
'Truccato, Marco'
'Operti, Lorenza'

_publ_section_title
;
 X-ray crystal structures of Al-doped (Y,Ca)Ba~2~Cu~3~O~7{-~<i>y</i>}
 whiskers
;
_journal_coeditor_code BP5058
_journal_issue 2
_journal_name_full 'Acta Crystallographica Section B'
_journal_page_first 236
_journal_page_last 242
_journal_paper_doi 10.1107/S2052520613029351
_journal_volume 70
_journal_year 2014
_chemical_formula_sum 'Ba2 Ca0.07 Cu3 O6.85 Y0.93'
_chemical_formula_weight 660.39
_space_group_IT_number 47
_symmetry_cell_setting orthorhombic
_symmetry_space_group_name_Hall '-P 2 2'
_symmetry_space_group_name_H-M 'P m m m'
_atom_sites_solution_hydrogens geom
_atom_sites_solution_primary direct
_atom_sites_solution_secondary difmap
_audit_creation_method SHELXL-97
_cell_angle_alpha 90.00
_cell_angle_beta 90.00
_cell_angle_gamma 90.00
_cell_formula_units_Z 1
_cell_length_a 3.8114(3)
_cell_length_b 3.8712(3)
_cell_length_c 11.6824(7)
_cell_measurement_temperature 293(2)
_cell_volume 172.37(2)
_computing_structure_refinement 'SHELXL-97 (Sheldrick, 1997)'
_computing_structure_solution 'SHELXS-97 (Sheldrick, 1990)'
_diffrn_ambient_temperature 293(2)
_diffrn_measured_fraction_theta_full 0.963
_diffrn_measured_fraction_theta_max 0.963
_diffrn_measurement_device_type 'Xcalibur, Ruby, Gemini ultra'
_diffrn_radiation_monochromator graphite
_diffrn_radiation_source 'fine-focus sealed tube'
_diffrn_radiation_type MoK\a
_diffrn_radiation_wavelength 0.71073
_diffrn_reflns_av_R_equivalents 0.0441
_diffrn_reflns_av_sigmaI/netI 0.0340
_diffrn_reflns_limit_h_max 4
_diffrn_reflns_limit_h_min -4
_diffrn_reflns_limit_k_max 4
_diffrn_reflns_limit_k_min -4
_diffrn_reflns_limit_l_max 14
_diffrn_reflns_limit_l_min -12
_diffrn_reflns_number 1081
_diffrn_reflns_theta_full 26.31
_diffrn_reflns_theta_max 26.31
_diffrn_reflns_theta_min 6.99
_exptl_absorpt_coefficient_mu 28.109
_exptl_crystal_density_diffrn 6.362
_exptl_crystal_density_method 'not measured'
_exptl_crystal_F_000 291
_exptl_crystal_size_max 0.182
_exptl_crystal_size_mid 0.073
_exptl_crystal_size_min 0.013
_refine_diff_density_max 1.938
_refine_diff_density_min -1.324
_refine_ls_extinction_coef 0.007(2)
_refine_ls_extinction_expression Fc^*^=kFc[1+0.001xFc^2^\l^3^/sin(2\q)]^-1/4^
_refine_ls_extinction_method SHELXL
_refine_ls_goodness_of_fit_ref 1.032
_refine_ls_hydrogen_treatment mixed
_refine_ls_matrix_type full
_refine_ls_number_parameters 34
_refine_ls_number_reflns 234
_refine_ls_number_restraints 0
_refine_ls_restrained_S_all 1.032
_refine_ls_R_factor_all 0.0333
_refine_ls_R_factor_gt 0.0318
_refine_ls_shift/su_max 0.000
_refine_ls_shift/su_mean 0.000
_refine_ls_structure_factor_coef Fsqd
_refine_ls_weighting_details 'calc w=1/[\s^2^(Fo^2^)+(0.0609P)^2^+0.0000P] where P=(Fo^2^+2Fc^2^)/3'
_refine_ls_weighting_scheme calc
_refine_ls_wR_factor_gt 0.0810
_refine_ls_wR_factor_ref 0.0825
_reflns_number_gt 220
_reflns_number_total 234
_reflns_threshold_expression >2sigma(I)
_cod_data_source_file bp5058sup1.cif
_cod_data_source_block 1
_cod_original_sg_symbol_H-M Pmmm
_cod_database_code 2105794
_cod_database_fobs_code 2105794

loop_
_symmetry_equiv_pos_as_xyz
'x, y, z'
'-x, -y, z'
'x, -y, -z'
'-x, y, -z'
'-x, -y, -z'
'x, y, -z'
'-x, y, z'
'x, -y, z'

loop_
_atom_site_type_symbol
_atom_site_label
_atom_site_fract_x
_atom_site_fract_y
_atom_site_fract_z
_atom_site_U_iso_or_equiv
_atom_site_adp_type
_atom_site_calc_flag
_atom_site_refinement_flags
_atom_site_occupancy
_atom_site_symmetry_multiplicity
Cu Cu1 0.0000 0.0000 0.0000 0.0133(6) Uani d S 1 8
Cu Cu2 0.0000 0.0000 0.35530(14) 0.0100(5) Uani d S 1 4
Ba Ba1 0.5000 0.5000 0.18455(7) 0.0137(5) Uani d S 1 4
Y Y1 0.5000 0.5000 0.5000 0.0113(8) Uani d SP 0.935(9) 8
Ca Ca1 0.5000 0.5000 0.5000 0.0113(8) Uani d SP 0.07 8
O O1 0.0000 0.0000 0.1578(8) 0.020(2) Uani d S 1 4
O O2 0.5000 0.0000 0.3778(8) 0.0153(17) Uani d S 1 4
O O3 0.0000 0.5000 0.3777(8) 0.0161(18) Uani d S 1 4
O O4 0.0000 0.5000 0.0000 0.024(6) Uani d SP 0.85(6) 8

loop_
_atom_site_aniso_label
_atom_site_aniso_U_11
_atom_site_aniso_U_22
_atom_site_aniso_U_33
_atom_site_aniso_U_12
_atom_site_aniso_U_13
_atom_site_aniso_U_23
Cu1 0.0208(12) 0.0145(11) 0.0045(12) 0.000 0.000 0.000
Cu2 0.0124(9) 0.0104(9) 0.0072(9) 0.000 0.000 0.000
Ba1 0.0186(6) 0.0148(6) 0.0078(6) 0.000 0.000 0.000
Y1 0.0153(11) 0.0119(10) 0.0067(12) 0.000 0.000 0.000
Ca1 0.0153(11) 0.0119(10) 0.0067(12) 0.000 0.000 0.000
O1 0.026(5) 0.023(4) 0.010(5) 0.000 0.000 0.000
O2 0.017(4) 0.023(4) 0.007(4) 0.000 0.000 0.000
O3 0.027(4) 0.015(4) 0.006(4) 0.000 0.000 0.000
O4 0.031(9) 0.007(8) 0.034(12) 0.000 0.000 0.000

loop_
_atom_type_symbol
_atom_type_description
_atom_type_scat_dispersion_real
_atom_type_scat_dispersion_imag
_atom_type_scat_source
O O 0.0106 0.0060 'International Tables Vol C Tables 4.2.6.8 and 6.1.1.4'
Cu Cu 0.3201 1.2651 'International Tables Vol C Tables 4.2.6.8 and 6.1.1.4'
Y Y -2.7962 3.5667 'International Tables Vol C Tables 4.2.6.8 and 6.1.1.4'
Ba Ba -0.3244 2.2819 'International Tables Vol C Tables 4.2.6.8 and 6.1.1.4'
Ca Ca 0.2262 0.3064 'International Tables Vol C Tables 4.2.6.8 and 6.1.1.4'

loop_
_geom_angle_atom_site_label_1
_geom_angle_atom_site_label_2
_geom_angle_atom_site_label_3
_geom_angle_site_symmetry_1
_geom_angle_site_symmetry_3
_geom_angle
O1 Cu1 O1 5 . 180.0
O1 Cu1 O4 5 1_545 90.0
O1 Cu1 O4 . 1_545 90.0
O1 Cu1 O4 5 . 90.0
O1 Cu1 O4 . . 90.0
O4 Cu1 O4 1_545 . 180.0
O1 Cu1 Ba1 5 5 51.560(11)
O1 Cu1 Ba1 . 5 128.440(11)
O4 Cu1 Ba1 1_545 5 56.073(6)
O4 Cu1 Ba1 . 5 123.927(6)
O1 Cu1 Ba1 5 . 128.440(11)
O1 Cu1 Ba1 . . 51.560(11)
O4 Cu1 Ba1 1_545 . 123.927(6)
O4 Cu1 Ba1 . . 56.073(6)
Ba1 Cu1 Ba1 5 . 180.00(2)
O1 Cu1 Ba1 5 5_565 51.560(11)
O1 Cu1 Ba1 . 5_565 128.440(11)
O4 Cu1 Ba1 1_545 5_565 123.927(6)
O4 Cu1 Ba1 . 5_565 56.073(6)
Ba1 Cu1 Ba1 5 5_565 67.854(12)
Ba1 Cu1 Ba1 . 5_565 112.146(12)
O1 Cu1 Ba1 5 5_655 51.560(11)
O1 Cu1 Ba1 . 5_655 128.440(11)
O4 Cu1 Ba1 1_545 5_655 56.073(6)
O4 Cu1 Ba1 . 5_655 123.927(6)
Ba1 Cu1 Ba1 5 5_655 66.668(12)
Ba1 Cu1 Ba1 . 5_655 113.332(12)
Ba1 Cu1 Ba1 5_565 5_655 103.12(2)
O1 Cu1 Ba1 5 5_665 51.560(11)
O1 Cu1 Ba1 . 5_665 128.440(11)
O4 Cu1 Ba1 1_545 5_665 123.927(6)
O4 Cu1 Ba1 . 5_665 56.073(6)
Ba1 Cu1 Ba1 5 5_665 103.12(2)
Ba1 Cu1 Ba1 . 5_665 76.88(2)
Ba1 Cu1 Ba1 5_565 5_665 66.668(12)
Ba1 Cu1 Ba1 5_655 5_665 67.854(12)
O1 Cu1 Ba1 5 1_455 128.440(11)
O1 Cu1 Ba1 . 1_455 51.560(11)
O4 Cu1 Ba1 1_545 1_455 123.927(6)
O4 Cu1 Ba1 . 1_455 56.073(6)
Ba1 Cu1 Ba1 5 1_455 113.332(12)
Ba1 Cu1 Ba1 . 1_455 66.668(12)
Ba1 Cu1 Ba1 5_565 1_455 76.88(2)
Ba1 Cu1 Ba1 5_655 1_455 180.0
Ba1 Cu1 Ba1 5_665 1_455 112.146(12)
O1 Cu1 Ba1 5 1_545 128.440(11)
O1 Cu1 Ba1 . 1_545 51.560(11)
O4 Cu1 Ba1 1_545 1_545 56.073(6)
O4 Cu1 Ba1 . 1_545 123.927(6)
Ba1 Cu1 Ba1 5 1_545 112.146(12)
Ba1 Cu1 Ba1 . 1_545 67.854(12)
Ba1 Cu1 Ba1 5_565 1_545 180.0
Ba1 Cu1 Ba1 5_655 1_545 76.88(2)
Ba1 Cu1 Ba1 5_665 1_545 113.332(12)
Ba1 Cu1 Ba1 1_455 1_545 103.12(2)
O1 Cu1 Ba1 5 1_445 128.440(11)
O1 Cu1 Ba1 . 1_445 51.560(11)
O4 Cu1 Ba1 1_545 1_445 56.073(6)
O4 Cu1 Ba1 . 1_445 123.927(6)
Ba1 Cu1 Ba1 5 1_445 76.88(2)
Ba1 Cu1 Ba1 . 1_445 103.12(2)
Ba1 Cu1 Ba1 5_565 1_445 113.332(12)
Ba1 Cu1 Ba1 5_655 1_445 112.146(12)
Ba1 Cu1 Ba1 5_665 1_445 180.0
Ba1 Cu1 Ba1 1_455 1_445 67.854(12)
Ba1 Cu1 Ba1 1_545 1_445 66.668(12)
O2 Cu2 O2 . 1_455 164.3(5)
O2 Cu2 O3 . . 88.95(6)
O2 Cu2 O3 1_455 . 88.95(6)
O2 Cu2 O3 . 1_545 88.95(6)
O2 Cu2 O3 1_455 1_545 88.95(6)
O3 Cu2 O3 . 1_545 164.6(6)
O2 Cu2 O1 . . 97.8(3)
O2 Cu2 O1 1_455 . 97.8(3)
O3 Cu2 O1 . . 97.7(3)
O3 Cu2 O1 1_545 . 97.7(3)
O2 Cu2 Y1 . . 48.53(16)
O2 Cu2 Y1 1_455 . 121.2(2)
O3 Cu2 Y1 . . 47.90(16)
O3 Cu2 Y1 1_545 . 121.9(2)
O1 Cu2 Y1 . . 121.90(3)
O2 Cu2 Ca1 . 1_445 121.2(2)
O2 Cu2 Ca1 1_455 1_445 48.53(16)
O3 Cu2 Ca1 . 1_445 121.9(2)
O3 Cu2 Ca1 1_545 1_445 47.90(17)
O1 Cu2 Ca1 . 1_445 121.90(3)
Y1 Cu2 Ca1 . 1_445 116.21(5)
O2 Cu2 Y1 . 1_445 121.2(2)
O2 Cu2 Y1 1_455 1_445 48.53(16)
O3 Cu2 Y1 . 1_445 121.9(2)
O3 Cu2 Y1 1_545 1_445 47.90(17)
O1 Cu2 Y1 . 1_445 121.90(3)
Y1 Cu2 Y1 . 1_445 116.21(5)
Ca1 Cu2 Y1 1_445 1_445 0.0
O2 Cu2 Ca1 . 1_455 121.2(2)
O2 Cu2 Ca1 1_455 1_455 48.53(16)
O3 Cu2 Ca1 . 1_455 47.90(17)
O3 Cu2 Ca1 1_545 1_455 121.9(2)
O1 Cu2 Ca1 . 1_455 121.90(3)
Y1 Cu2 Ca1 . 1_455 73.12(2)
Ca1 Cu2 Ca1 1_445 1_455 74.46(2)
Y1 Cu2 Ca1 1_445 1_455 74.46(2)
O2 Cu2 Ca1 . 1_545 48.53(16)
O2 Cu2 Ca1 1_455 1_545 121.2(2)
O3 Cu2 Ca1 . 1_545 121.9(2)
O3 Cu2 Ca1 1_545 1_545 47.90(17)
O1 Cu2 Ca1 . 1_545 121.90(3)
Y1 Cu2 Ca1 . 1_545 74.46(2)
Ca1 Cu2 Ca1 1_445 1_545 73.12(2)
Y1 Cu2 Ca1 1_445 1_545 73.12(2)
Ca1 Cu2 Ca1 1_455 1_545 116.21(5)
O2 Cu2 Y1 . 1_545 48.53(16)
O2 Cu2 Y1 1_455 1_545 121.2(2)
O3 Cu2 Y1 . 1_545 121.9(2)
O3 Cu2 Y1 1_545 1_545 47.90(17)
O1 Cu2 Y1 . 1_545 121.90(3)
Y1 Cu2 Y1 . 1_545 74.46(2)
Ca1 Cu2 Y1 1_445 1_545 73.12(2)
Y1 Cu2 Y1 1_445 1_545 73.12(2)
Ca1 Cu2 Y1 1_455 1_545 116.21(5)
Ca1 Cu2 Y1 1_545 1_545 0.0
O1 Ba1 O1 . 1_665 166.9(4)
O1 Ba1 O1 . 1_565 90.13(4)
O1 Ba1 O1 1_665 1_565 88.37(4)
O1 Ba1 O1 . 1_655 88.37(4)
O1 Ba1 O1 1_665 1_655 90.13(4)
O1 Ba1 O1 1_565 1_655 166.9(4)
O1 Ba1 O4 . . 56.82(15)
O1 Ba1 O4 1_665 . 112.08(16)
O1 Ba1 O4 1_565 . 56.82(15)
O1 Ba1 O4 1_655 . 112.08(16)
O1 Ba1 O4 . 1_655 112.08(16)
O1 Ba1 O4 1_665 1_655 56.82(15)
O1 Ba1 O4 1_565 1_655 112.08(16)
O1 Ba1 O4 1_655 1_655 56.82(15)
O4 Ba1 O4 . 1_655 82.95(2)
O1 Ba1 O3 . 1_655 122.48(17)
O1 Ba1 O3 1_665 1_655 68.76(18)
O1 Ba1 O3 1_565 1_655 122.48(17)
O1 Ba1 O3 1_655 1_655 68.76(18)
O4 Ba1 O3 . 1_655 178.71(12)
O4 Ba1 O3 1_655 1_655 98.35(12)
O1 Ba1 O3 . . 68.76(18)
O1 Ba1 O3 1_665 . 122.48(17)
O1 Ba1 O3 1_565 . 68.76(18)
O1 Ba1 O3 1_655 . 122.48(17)
O4 Ba1 O3 . . 98.35(12)
O4 Ba1 O3 1_655 . 178.71(12)
O3 Ba1 O3 1_655 . 80.4(2)
O1 Ba1 O2 . 1_565 123.20(17)
O1 Ba1 O2 1_665 1_565 68.04(17)
O1 Ba1 O2 1_565 1_565 68.04(17)
O1 Ba1 O2 1_655 1_565 123.20(17)
O4 Ba1 O2 . 1_565 124.67(7)
O4 Ba1 O2 1_655 1_565 124.67(7)
O3 Ba1 O2 1_655 1_565 54.55(11)
O3 Ba1 O2 . 1_565 54.55(11)
O1 Ba1 O2 . . 68.04(17)
O1 Ba1 O2 1_665 . 123.20(17)
O1 Ba1 O2 1_565 . 123.20(17)
O1 Ba1 O2 1_655 . 68.04(17)
O4 Ba1 O2 . . 124.67(7)
O4 Ba1 O2 1_655 . 124.67(7)
O3 Ba1 O2 1_655 . 54.55(11)
O3 Ba1 O2 . . 54.55(11)
O2 Ba1 O2 1_565 . 81.2(2)
O1 Ba1 Cu2 . 1_665 150.27(19)
O1 Ba1 Cu2 1_665 1_665 42.86(19)
O1 Ba1 Cu2 1_565 1_665 93.16(11)
O1 Ba1 Cu2 1_655 1_665 94.60(11)
O4 Ba1 Cu2 . 1_665 144.884(12)
O4 Ba1 Cu2 1_655 1_665 93.96(2)
O3 Ba1 Cu2 1_655 1_665 35.208(17)
O3 Ba1 Cu2 . 1_665 84.99(10)
O2 Ba1 Cu2 1_565 1_665 34.594(16)
O2 Ba1 Cu2 . 1_665 85.67(10)
O1 Ba1 Cu2 . 1_565 94.60(11)
O1 Ba1 Cu2 1_665 1_565 93.16(11)
O1 Ba1 Cu2 1_565 1_565 42.86(19)
O1 Ba1 Cu2 1_655 1_565 150.27(19)
O4 Ba1 Cu2 . 1_565 93.96(2)
O4 Ba1 Cu2 1_655 1_565 144.884(12)
O3 Ba1 Cu2 1_655 1_565 84.99(10)
O3 Ba1 Cu2 . 1_565 35.208(17)
O2 Ba1 Cu2 1_565 1_565 34.594(17)
O2 Ba1 Cu2 . 1_565 85.67(10)
Cu2 Ba1 Cu2 1_665 1_565 68.87(2)
O3 Y1 O3 . 5_666 180.0000(10)
O3 Y1 O3 . 1_655 106.3(4)
O3 Y1 O3 5_666 1_655 73.7(4)
O3 Y1 O3 . 5_566 73.7(4)
O3 Y1 O3 5_666 5_566 106.3(4)
O3 Y1 O3 1_655 5_566 180.0
O3 Y1 O2 . . 69.14(14)
O3 Y1 O2 5_666 . 110.86(14)
O3 Y1 O2 1_655 . 69.14(14)
O3 Y1 O2 5_566 . 110.86(14)
O3 Y1 O2 . 5_666 110.86(14)
O3 Y1 O2 5_666 5_666 69.14(14)
O3 Y1 O2 1_655 5_666 110.86(14)
O3 Y1 O2 5_566 5_666 69.14(14)
O2 Y1 O2 . 5_666 180.0000(10)
O3 Y1 O2 . 5_656 110.86(14)
O3 Y1 O2 5_666 5_656 69.14(14)
O3 Y1 O2 1_655 5_656 110.86(14)
O3 Y1 O2 5_566 5_656 69.14(14)
O2 Y1 O2 . 5_656 72.8(4)
O2 Y1 O2 5_666 5_656 107.2(4)
O3 Y1 O2 . 1_565 69.14(14)
O3 Y1 O2 5_666 1_565 110.86(14)
O3 Y1 O2 1_655 1_565 69.14(14)
O3 Y1 O2 5_566 1_565 110.86(14)
O2 Y1 O2 . 1_565 107.2(4)
O2 Y1 O2 5_666 1_565 72.8(4)
O2 Y1 O2 5_656 1_565 180.0
O3 Y1 Cu2 . . 37.48(2)
O3 Y1 Cu2 5_666 . 142.52(2)
O3 Y1 Cu2 1_655 . 99.19(14)
O3 Y1 Cu2 5_566 . 80.81(14)
O2 Y1 Cu2 . . 36.82(2)
O2 Y1 Cu2 5_666 . 143.18(2)
O2 Y1 Cu2 5_656 . 80.03(14)
O2 Y1 Cu2 1_565 . 99.97(14)
O3 Y1 Cu2 . 5_666 142.52(2)
O3 Y1 Cu2 5_666 5_666 37.48(2)
O3 Y1 Cu2 1_655 5_666 80.81(14)
O3 Y1 Cu2 5_566 5_666 99.19(14)
O2 Y1 Cu2 . 5_666 143.18(2)
O2 Y1 Cu2 5_666 5_666 36.82(2)
O2 Y1 Cu2 5_656 5_666 99.97(14)
O2 Y1 Cu2 1_565 5_666 80.03(14)
Cu2 Y1 Cu2 . 5_666 180.0
O3 Y1 Cu2 . 1_665 99.19(14)
O3 Y1 Cu2 5_666 1_665 80.81(15)
O3 Y1 Cu2 1_655 1_665 37.48(2)
O3 Y1 Cu2 5_566 1_665 142.52(2)
O2 Y1 Cu2 . 1_665 99.97(14)
O2 Y1 Cu2 5_666 1_665 80.03(14)
O2 Y1 Cu2 5_656 1_665 143.18(2)
O2 Y1 Cu2 1_565 1_665 36.82(2)
Cu2 Y1 Cu2 . 1_665 116.21(5)
Cu2 Y1 Cu2 5_666 1_665 63.79(5)
O3 Y1 Cu2 . 5_556 80.81(14)
O3 Y1 Cu2 5_666 5_556 99.19(15)
O3 Y1 Cu2 1_655 5_556 142.52(2)
O3 Y1 Cu2 5_566 5_556 37.48(2)
O2 Y1 Cu2 . 5_556 80.03(14)
O2 Y1 Cu2 5_666 5_556 99.97(14)
O2 Y1 Cu2 5_656 5_556 36.82(2)
O2 Y1 Cu2 1_565 5_556 143.18(2)
Cu2 Y1 Cu2 . 5_556 63.79(5)
Cu2 Y1 Cu2 5_666 5_556 116.21(5)
Cu2 Y1 Cu2 1_665 5_556 180.0
Cu1 O1 Cu2 . . 180.0
Cu1 O1 Ba1 . . 96.56(18)
Cu2 O1 Ba1 . . 83.44(18)
Cu1 O1 Ba1 . 1_445 96.56(18)
Cu2 O1 Ba1 . 1_445 83.44(18)
Ba1 O1 Ba1 . 1_445 166.9(4)
Cu1 O1 Ba1 . 1_455 96.56(18)
Cu2 O1 Ba1 . 1_455 83.44(18)
Ba1 O1 Ba1 . 1_455 88.37(4)
Ba1 O1 Ba1 1_445 1_455 90.13(4)
Cu1 O1 Ba1 . 1_545 96.56(18)
Cu2 O1 Ba1 . 1_545 83.44(18)
Ba1 O1 Ba1 . 1_545 90.13(4)
Ba1 O1 Ba1 1_445 1_545 88.37(4)
Ba1 O1 Ba1 1_455 1_545 166.9(4)
Cu2 O2 Cu2 . 1_655 164.3(5)
Cu2 O2 Y1 . . 94.65(14)
Cu2 O2 Y1 1_655 . 94.65(14)
Cu2 O2 Ca1 . 1_545 94.65(14)
Cu2 O2 Ca1 1_655 1_545 94.65(14)
Y1 O2 Ca1 . 1_545 107.2(4)
Cu2 O2 Y1 . 1_545 94.65(14)
Cu2 O2 Y1 1_655 1_545 94.65(14)
Y1 O2 Y1 . 1_545 107.2(4)
Ca1 O2 Y1 1_545 1_545 0.0
Cu2 O2 Ba1 . 1_545 84.1(2)
Cu2 O2 Ba1 1_655 1_545 84.1(2)
Y1 O2 Ba1 . 1_545 167.0(3)
Ca1 O2 Ba1 1_545 1_545 85.80(6)
Y1 O2 Ba1 1_545 1_545 85.80(6)
Cu2 O2 Ba1 . . 84.1(2)
Cu2 O2 Ba1 1_655 . 84.1(2)
Y1 O2 Ba1 . . 85.80(6)
Ca1 O2 Ba1 1_545 . 167.0(3)
Y1 O2 Ba1 1_545 . 167.0(3)
Ba1 O2 Ba1 1_545 . 81.2(2)
Cu2 O3 Cu2 . 1_565 164.6(6)
Cu2 O3 Y1 . . 94.62(15)
Cu2 O3 Y1 1_565 . 94.62(15)
Cu2 O3 Ca1 . 1_455 94.62(15)
Cu2 O3 Ca1 1_565 1_455 94.62(15)
Y1 O3 Ca1 . 1_455 106.3(4)
Cu2 O3 Y1 . 1_455 94.62(15)
Cu2 O3 Y1 1_565 1_455 94.62(15)
Y1 O3 Y1 . 1_455 106.3(4)
Ca1 O3 Y1 1_455 1_455 0.0
Cu2 O3 Ba1 . 1_455 84.1(2)
Cu2 O3 Ba1 1_565 1_455 84.1(2)
Y1 O3 Ba1 . 1_455 167.0(3)
Ca1 O3 Ba1 1_455 1_455 86.67(7)
Y1 O3 Ba1 1_455 1_455 86.67(7)
Cu2 O3 Ba1 . . 84.1(2)
Cu2 O3 Ba1 1_565 . 84.1(2)
Y1 O3 Ba1 . . 86.67(7)
Ca1 O3 Ba1 1_455 . 167.0(3)
Y1 O3 Ba1 1_455 . 167.0(3)
Ba1 O3 Ba1 1_455 . 80.4(2)
Cu1 O4 Cu1 1_565 . 180.0
Cu1 O4 Ba1 1_565 5_565 90.0
Cu1 O4 Ba1 . 5_565 90.0
Cu1 O4 Ba1 1_565 . 90.0
Cu1 O4 Ba1 . . 90.0
Ba1 O4 Ba1 5_565 . 180.00(2)
Cu1 O4 Ba1 1_565 5_665 90.0
Cu1 O4 Ba1 . 5_665 90.0
Ba1 O4 Ba1 5_565 5_665 82.95(2)
Ba1 O4 Ba1 . 5_665 97.05(2)
Cu1 O4 Ba1 1_565 1_455 90.0
Cu1 O4 Ba1 . 1_455 90.0
Ba1 O4 Ba1 5_565 1_455 97.05(2)
Ba1 O4 Ba1 . 1_455 82.95(2)
Ba1 O4 Ba1 5_665 1_455 180.0

loop_
_geom_bond_atom_site_label_1
_geom_bond_atom_site_label_2
_geom_bond_site_symmetry_2
_geom_bond_distance
Cu1 O1 5 1.843(9)
Cu1 O1 . 1.843(9)
Cu1 O4 1_545 1.93560(15)
Cu1 O4 . 1.93560(15)
Cu1 Ba1 5 3.4680(5)
Cu1 Ba1 . 3.4680(5)
Cu1 Ba1 5_565 3.4680(5)
Cu1 Ba1 5_655 3.4680(5)
Cu1 Ba1 5_665 3.4680(5)
Cu1 Ba1 1_455 3.4680(5)
Cu1 Ba1 1_545 3.4680(5)
Cu1 Ba1 1_445 3.4680(5)
Cu2 O2 . 1.9237(13)
Cu2 O2 1_455 1.9237(13)
Cu2 O3 . 1.9533(13)
Cu2 O3 1_545 1.9533(13)
Cu2 O1 . 2.307(9)
Cu2 Y1 . 3.1994(9)
Cu2 Ca1 1_445 3.1994(9)
Cu2 Y1 1_445 3.1994(9)
Cu2 Ca1 1_455 3.1994(9)
Cu2 Ca1 1_545 3.1994(9)
Cu2 Y1 1_545 3.1994(9)
Ba1 O1 . 2.7342(10)
Ba1 O1 1_665 2.7342(10)
Ba1 O1 1_565 2.7342(10)
Ba1 O1 1_655 2.7342(10)
Ba1 O4 . 2.8775(6)
Ba1 O4 1_655 2.8775(6)
Ba1 O3 1_655 2.954(7)
Ba1 O3 . 2.954(7)
Ba1 O2 1_565 2.974(7)
Ba1 O2 . 2.974(7)
Ba1 Cu2 1_665 3.3700(9)
Ba1 Cu2 1_565 3.3700(9)
Y1 O3 . 2.382(6)
Y1 O3 5_666 2.382(6)
Y1 O3 1_655 2.382(6)
Y1 O3 5_566 2.382(6)
Y1 O2 . 2.405(5)
Y1 O2 5_666 2.405(5)
Y1 O2 5_656 2.405(5)
Y1 O2 1_565 2.405(5)
Y1 Cu2 5_666 3.1994(9)
Y1 Cu2 1_665 3.1994(9)
Y1 Cu2 5_556 3.1994(9)
O1 Ba1 1_445 2.7342(10)
O1 Ba1 1_455 2.7342(10)
O1 Ba1 1_545 2.7342(10)
O2 Cu2 1_655 1.9237(13)
O2 Ca1 1_545 2.405(5)
O2 Y1 1_545 2.405(5)
O2 Ba1 1_545 2.974(7)
O3 Cu2 1_565 1.9533(13)
O3 Ca1 1_455 2.382(6)
O3 Y1 1_455 2.382(6)
O3 Ba1 1_455 2.954(7)
O4 Cu1 1_565 1.93560(15)
O4 Ba1 5_565 2.8775(6)
O4 Ba1 5_665 2.8775(6)
O4 Ba1 1_455 2.8775(6)
